data_8103048
loop_
_publ_author_name
'Marija Borna'
'Jens Hunger'
'R\"udiger Kniep'

_publ_section_title
;
 Crystal structure of monosamarium trithioborate, Sm[BS3]
;
_journal_issue 2
_journal_name_full 'Zeitschrift f\"ur Kristallographie - New Crystal Structures'
_journal_page_first 223
_journal_volume 225
_journal_year 2010
_chemical_formula_moiety 'B S3 Sm'
_chemical_formula_sum 'B S3 Sm'
_chemical_formula_weight 257.39
_chemical_name_systematic
; 
Monosamarium trithioborate, Sm[BS~3~]
;
_space_group_IT_number 33
_symmetry_cell_setting orthorhombic
_symmetry_space_group_name_Hall 'P 2c -2n'
_symmetry_space_group_name_H-M 'P n a 21'
_audit_creation_method 'GSAS Software Package'
_cell_angle_alpha 90.0
_cell_angle_beta 90.0
_cell_angle_gamma 90.0
_cell_formula_units_Z 4
_cell_length_a 7.3657(5)
_cell_length_b 6.0272(2)
_cell_length_c 8.8004(6)
_cell_measurement_reflns_used 52
_cell_measurement_temperature 298
_cell_measurement_theta_max 42.457
_cell_measurement_theta_min 1.500
_cell_volume 390.69(4)
_computing_structure_refinement GSAS
_diffrn_ambient_temperature 298
_diffrn_measurement_device_type 'STOE StadiP-MP diffractometer'
_diffrn_radiation_monochromator germanium
_diffrn_radiation_polarisn_ratio 0.584
_diffrn_radiation_probe x-ray
_diffrn_radiation_source 'fine-focus sealed tube'
_diffrn_radiation_type 'Cu K\a~1~'
_diffrn_radiation_wavelength 1.54056
_exptl_absorpt_coefficient_mu 125.51
_exptl_absorpt_correction_T_max 1.0000
_exptl_absorpt_correction_T_min 1.0000
_exptl_absorpt_process_details
;   GSAS Absorption/surface roughness correction: function number 0
 Debye-Scherrer absorption correction
Term (= MU.r/wave) =    -0.78558E-02
Correction is refined.
;
_exptl_crystal_density_diffrn 4.376
_exptl_crystal_density_method 'not measured'
_exptl_crystal_F_000 460
_pd_calc_method 'Rietveld Refinement'
_pd_char_colour red-brown
_pd_char_particle_morphology 'size < 0.040mm'
_pd_meas_2theta_range_inc 0.02
_pd_meas_2theta_range_max 109.98
_pd_meas_2theta_range_min 10.0
_pd_meas_number_of_points 5000
_pd_meas_scan_method step
_pd_proc_2theta_range_inc 0.02
_pd_proc_2theta_range_max 109.98
_pd_proc_2theta_range_min 10.0
_pd_proc_ls_background_function
;   GSAS Background function number 1 with 22 terms.
 Shifted Chebyshev function of 1st kind
      1:    8142.87     2:   -4489.87     3:    3415.53     4:   -1121.35    
      5:    48.8969     6:    293.940     7:   -202.016     8:    26.4526    
      9:    61.9358    10:   -88.9766    11:    65.5883    12:   -9.94340    
     13:   -35.9527    14:    37.4371    15:   -32.1224    16:    2.88110    
     17:    17.4552    18:   -19.4035    19:    24.1523    20:   -14.6628    
     21:    5.42593    22:    4.22770    
;
_pd_proc_ls_peak_cutoff 0.00001
_pd_proc_ls_profile_function
;
 CW Profile function number 3 with  19 terms
 Pseudovoigt profile coefficients as parameterized in
 P. Thompson, D.E. Cox & J.B. Hastings (1987). J. Appl. Cryst.,20,79-83.
 Asymmetry correction of L.W. Finger, D.E. Cox & A. P. Jephcoat (1994).
 J. Appl. Cryst.,27,892-900.
 Peak tails are ignored  where the intensity is below 0.0000 times the peak
   Aniso. broadening axis   0.0   0.0   1.0
;
_pd_proc_ls_prof_R_factor 0.0102
_pd_proc_ls_prof_wR_expected 0.0118
_pd_proc_ls_prof_wR_factor 0.0131
_pd_proc_number_of_points 5000
_pd_spec_mounting capillary
_pd_spec_mount_mode transmission
_refine_ls_goodness_of_fit_all 1.12
_refine_ls_matrix_type full
_refine_ls_number_constraints 2
_refine_ls_number_parameters 19
_refine_ls_number_restraints 3
_refine_ls_R_Fsqd_factor 0.0682
_refine_ls_shift/su_max 0.04
_refine_ls_shift/su_mean 0.01
_refine_ls_weighting_scheme calc
_reflns_d_resolution_high 0.941
_reflns_d_resolution_low 4.972
_reflns_limit_h_max 9
_reflns_limit_h_min 0
_reflns_limit_k_max 7
_reflns_limit_k_min 0
_reflns_limit_l_max 10
_reflns_limit_l_min 0
_reflns_number_total 265
_cod_data_source_file 710041.cff
_cod_data_source_block SmBS3
_cod_depositor_comments
;
The following automatic conversions were performed:
'_diffrn_radiation_probe' value 'X-ray' changed to 'x-ray' according to
'/home/saulius/struct/CIF-dictionaries/cif_core.dic' dictionary named
'cif_core.dic' version 2.4.1 from 2010-06-29.

'_geom_bond_publ_flag'
value 'N' changed to 'n' according to
'/home/saulius/struct/CIF-dictionaries/cif_core.dic' dictionary named
'cif_core.dic' version 2.4.1 from 2010-06-29 (24
times).

'_geom_angle_publ_flag' value 'N' changed to 'n' according to
'/home/saulius/struct/CIF-dictionaries/cif_core.dic' dictionary named
'cif_core.dic' version 2.4.1 from 2010-06-29 (38 times).

Automatic conversion script
Id: cif_fix_enum 1555 2011-01-17 13:19:09Z saulius 
;
_cod_original_cell_volume 390.69(5)
_cod_database_code 8103048

loop_
_symmetry_equiv_pos_site_id
_symmetry_equiv_pos_as_xyz
1 +x,+y,+z
2 -x+1/2,+y+1/2,+z+1/2
3 +x+1/2,-y+1/2,+z
4 -x,-y,+z+1/2

loop_
_atom_site_type_symbol
_atom_site_label
_atom_site_fract_x
_atom_site_fract_y
_atom_site_fract_z
_atom_site_occupancy
_atom_site_thermal_displace_type
_atom_site_U_iso_or_equiv
_atom_site_symmetry_multiplicity
Sm Sm1 0.8834(2) 0.5643(3) 0.7653(19) 1.0 Uiso 0.0015(3) 4
S S1 0.9992(8) 0.8928(13) 0.2549(12) 1.0 Uiso 0.0046(12) 4
S S2 0.1769(14) 0.6661(16) 0.5582(9) 1.0 Uiso 0.0046(12) 4
S S3 0.2954(12) 0.1424(18) 0.4637(8) 1.0 Uiso 0.0046(12) 4
B B1 0.352(3) 0.401(3) 0.9240(11) 1.0 Uiso 0.0046(12) 4

loop_
_atom_type_symbol
_atom_type_number_in_cell
_atom_type_scat_dispersion_real
_atom_type_scat_dispersion_imag
_atom_type_scat_source
Sm 4.0 0.000 0.000 International_Tables_Vol_C
S 12.0 0.000 0.000 International_Tables_Vol_C
B 4.0 0.000 0.000 International_Tables_Vol_C

loop_
_geom_angle_atom_site_label_1
_geom_angle_atom_site_label_2
_geom_angle_atom_site_label_3
_geom_angle
_geom_angle_site_symmetry_1
_geom_angle_site_symmetry_2
_geom_angle_site_symmetry_3
_geom_angle_publ_flag
S1 Sm1 S1 87.24(12) 2_645 . 4_765 n
S1 Sm1 S2 139.0(8) 2_645 . 1_655 n
S1 Sm1 S2 71.3(3) 2_645 . 3_565 n
S1 Sm1 S2 74.0(4) 2_645 . 4_665 n
S1 Sm1 S3 144.9(7) 2_645 . 2_655 n
S1 Sm1 S3 68.1(4) 2_645 . 3_555 n
S1 Sm1 S3 78.2(3) 2_645 . 4_665 n
S1 Sm1 S2 87.6(4) 4_765 . 1_655 n
S1 Sm1 S2 132.6(7) 4_765 . 3_565 n
S1 Sm1 S2 68.0(4) 4_765 . 4_665 n
S1 Sm1 S3 86.1(3) 4_765 . 2_655 n
S1 Sm1 S3 69.0(4) 4_765 . 3_555 n
S1 Sm1 S3 139.4(7) 4_765 . 4_665 n
S2 Sm1 S2 82.9(5) 1_655 . 3_565 n
S2 Sm1 S2 139.4(3) 1_655 . 4_665 n
S2 Sm1 S3 75.1(2) 1_655 . 2_655 n
S2 Sm1 S3 72.1(5) 1_655 . 3_555 n
S2 Sm1 S3 127.4(3) 1_655 . 4_665 n
S2 Sm1 S2 137.5(3) 3_565 . 4_665 n
S2 Sm1 S3 134.6(3) 3_565 . 2_655 n
S2 Sm1 S3 63.9(5) 3_565 . 3_555 n
S2 Sm1 S3 77.9(2) 3_565 . 4_665 n
S2 Sm1 S3 71.5(5) 4_665 . 2_655 n
S2 Sm1 S3 122.9(3) 4_665 . 3_555 n
S2 Sm1 S3 71.6(5) 4_665 . 4_665 n
S3 Sm1 S3 139.1(3) 2_655 . 3_555 n
S3 Sm1 S3 84.7(5) 2_655 . 4_665 n
S3 Sm1 S3 135.1(3) 3_555 . 4_665 n
Sm1 S1 Sm1 127.4(2) 2_654 . 4_764 n
Sm1 S2 Sm1 96.6(6) 1_455 . 3_465 n
Sm1 S2 Sm1 109.7(4) 1_455 . 4_664 n
Sm1 S2 Sm1 153.6(5) 3_465 . 4_664 n
Sm1 S3 Sm1 106.3(3) 2_644 . 3_455 n
Sm1 S3 Sm1 96.2(6) 2_644 . 4_664 n
Sm1 S3 Sm1 155.6(6) 3_455 . 4_664 n
S1 B1 S2 124.4(10) 2_645 . 2_545 n
S1 B1 S3 121.1(8) 2_645 . 2_555 n
S2 B1 S3 114.3(9) 2_545 . 2_555 n

loop_
_geom_bond_atom_site_label_1
_geom_bond_atom_site_label_2
_geom_bond_distance
_geom_bond_site_symmetry_1
_geom_bond_site_symmetry_2
_geom_bond_publ_flag
Sm1 S1 3.003(6) . 2_645 n
Sm1 S1 2.888(8) . 4_765 n
Sm1 S1 3.385(8) . 4_775 n
Sm1 S2 2.894(16) . 1_655 n
Sm1 S2 2.876(15) . 3_565 n
Sm1 S2 2.961(19) . 4_665 n
Sm1 S3 2.978(14) . 2_655 n
Sm1 S3 3.003(19) . 3_555 n
Sm1 S3 2.812(15) . 4_665 n
S1 Sm1 3.003(6) . 2_654 n
S1 Sm1 2.888(8) . 4_764 n
S1 Sm1 3.385(8) . 4_774 n
S1 B1 1.848(16) . 2_654 n
S2 Sm1 2.894(16) . 1_455 n
S2 Sm1 2.876(15) . 3_465 n
S2 Sm1 2.961(19) . 4_664 n
S2 B1 1.850(16) . 2_554 n
S3 Sm1 2.978(14) . 2_644 n
S3 Sm1 3.003(19) . 3_455 n
S3 Sm1 2.812(15) . 4_664 n
S3 B1 1.855(19) . 2_544 n
B1 S1 1.848(16) . 2_645 n
B1 S2 1.850(16) . 2_545 n
B1 S3 1.855(19) . 2_555 n
